data_7207384
loop_
_publ_author_name
'Song, Ping'
'Liu, Bin'
'Li, Yaoqi'
'Yang, Junzhi'
'Wang, Zheming'
'Li, Xingguo'

_publ_section_title
;
 Two pillared-layer metal--organic frameworks constructed with Co(ii),
 1,2,4,5-benzenetetracarboxylate, and 4,4&#x2032;-bipyridine: syntheses,
 crystal structures, and gas adsorption properties
;
_journal_issue 6
_journal_name_full CrystEngComm
_journal_page_first 2296
_journal_paper_doi 10.1039/c2ce05586d
_journal_volume 14
_journal_year 2012
_chemical_formula_sum 'C36 H38 Co2 N6 O13'
_chemical_formula_weight 880.58
_chemical_name_systematic
;
?
;
_space_group_IT_number 2
_symmetry_cell_setting triclinic
_symmetry_space_group_name_Hall '-P 1'
_symmetry_space_group_name_H-M 'P -1'
_atom_sites_solution_hydrogens geom
_atom_sites_solution_primary direct
_atom_sites_solution_secondary difmap
_audit_creation_method SHELXL-97
_cell_angle_alpha 103.5443(10)
_cell_angle_beta 100.8107(10)
_cell_angle_gamma 90.1909(12)
_cell_formula_units_Z 2
_cell_length_a 8.8102(2)
_cell_length_b 15.6323(4)
_cell_length_c 16.3592(4)
_cell_measurement_reflns_used 22503
_cell_measurement_temperature 290
_cell_measurement_theta_max 27.485
_cell_measurement_theta_min 3.395
_cell_volume 2148.88(9)
_computing_cell_refinement 'HKL Scalepack (Otwinowski & Minor, 1997)'
_computing_data_collection 'KappaCCD (Nonius B. V., 1998)'
_computing_data_reduction 'HKL Denzo (Otwinowski & Minor, 1997) & maXus (Mackay et al., 1998)'
_computing_molecular_graphics 'Bruker SHELXTL V5.1 (Sheldrick, 1998)'
_computing_publication_material 'SHELXL-97 (Sheldrick, 1997)'
_computing_structure_refinement 'SHELXL-97 (Sheldrick, 1997)'
_computing_structure_solution 'SHELXS-97 (Sheldrick, 1997)'
_diffrn_ambient_temperature 290
_diffrn_detector_area_resol_mean 9
_diffrn_measured_fraction_theta_full 0.966
_diffrn_measured_fraction_theta_max 0.966
_diffrn_measurement_device_type 'NONIUS KappaCCD'
_diffrn_measurement_method CCD
_diffrn_radiation_monochromator graphite
_diffrn_radiation_source 'fine-focus sealed tube'
_diffrn_radiation_type MoK\a
_diffrn_radiation_wavelength 0.71073
_diffrn_reflns_av_R_equivalents 0.0554
_diffrn_reflns_av_sigmaI/netI 0.0776
_diffrn_reflns_limit_h_max 11
_diffrn_reflns_limit_h_min -11
_diffrn_reflns_limit_k_max 20
_diffrn_reflns_limit_k_min -20
_diffrn_reflns_limit_l_max 21
_diffrn_reflns_limit_l_min -20
_diffrn_reflns_number 29925
_diffrn_reflns_theta_full 27.78
_diffrn_reflns_theta_max 27.78
_diffrn_reflns_theta_min 3.48
_diffrn_standards_decay_% 0
_exptl_absorpt_coefficient_mu 0.837
_exptl_absorpt_correction_T_max 0.930
_exptl_absorpt_correction_T_min 0.805
_exptl_absorpt_correction_type multi-scan
_exptl_absorpt_process_details
;
multi-scan from symmetry-related measurements
Sortav (Blessing 1995, 1997)
;
_exptl_crystal_colour 'orange red'
_exptl_crystal_density_diffrn 1.361
_exptl_crystal_density_method 'not measured'
_exptl_crystal_description column
_exptl_crystal_F_000 908
_exptl_crystal_size_max 0.33
_exptl_crystal_size_mid 0.16
_exptl_crystal_size_min 0.09
_platon_squeeze_details
;
Spek, A. L. (2009), Acta Cryst. D65, 148-155.
;
_refine_diff_density_max 0.389
_refine_diff_density_min -0.320
_refine_diff_density_rms 0.066
_refine_ls_extinction_method none
_refine_ls_goodness_of_fit_ref 0.924
_refine_ls_hydrogen_treatment constr
_refine_ls_matrix_type full
_refine_ls_number_parameters 478
_refine_ls_number_reflns 9823
_refine_ls_number_restraints 30
_refine_ls_restrained_S_all 0.925
_refine_ls_R_factor_all 0.0830
_refine_ls_R_factor_gt 0.0431
_refine_ls_shift/su_max 0.001
_refine_ls_shift/su_mean 0.000
_refine_ls_structure_factor_coef Fsqd
_refine_ls_weighting_details 'calc w=1/[\s^2^(Fo^2^)+(0.0609P)^2^+0.0000P] where P=(Fo^2^+2Fc^2^)/3'
_refine_ls_weighting_scheme calc
_refine_ls_wR_factor_gt 0.1070
_refine_ls_wR_factor_ref 0.1155
_reflns_number_gt 5861
_reflns_number_total 9823
_reflns_threshold_expression >2sigma(I)
_cod_data_source_file c2ce05586d.txt
_cod_data_source_block 10oct26a-squeeze
_cod_depositor_comments
;
The following automatic conversions were performed:

'_symmetry_cell_setting' value 'Triclinic' changed to 'triclinic'
according to /home/saulius/struct/CIF-dictionaries/cif_core.dic
dictionary named 'cif_core.dic' version 2.4.1 from 2010-06-29.

Automatic conversion script
Id: cif_fix_values 1715 2011-07-08 13:25:40Z adriana 

The following automatic conversions were performed:

'_refine_ls_hydrogen_treatment' value 'constr.' was replaced with the
value 'constr' as specified in the replacement file
'src/cod-tools/trunk/data/replacement-values/replacement_values.lst'.

Automatic conversion script
Id: cif_fix_values 5376 2017-05-30 11:51:03Z andrius 
;
_cod_database_code 7207384

loop_
_symmetry_equiv_pos_as_xyz
'x, y, z'
'-x, -y, -z'

loop_
_atom_site_label
_atom_site_type_symbol
_atom_site_fract_x
_atom_site_fract_y
_atom_site_fract_z
_atom_site_U_iso_or_equiv
_atom_site_adp_type
_atom_site_occupancy
_atom_site_symmetry_multiplicity
_atom_site_calc_flag
_atom_site_refinement_flags
_atom_site_disorder_assembly
_atom_site_disorder_group
Co1 Co 0.64462(3) 0.04965(2) 0.640269(19) 0.02272(10) Uani 1 1 d . . .
Co2 Co 0.18834(4) 0.20988(2) 0.26764(2) 0.02684(11) Uani 1 1 d . . .
O1 O 0.72934(18) 0.04943(11) 0.52733(10) 0.0304(4) Uani 1 1 d . . .
O2 O 0.57765(18) -0.05243(10) 0.42621(10) 0.0255(4) Uani 1 1 d . . .
O3 O 0.41797(18) 0.19898(10) 0.32553(11) 0.0321(4) Uani 1 1 d . . .
O4 O 0.39824(17) 0.08830(10) 0.38761(10) 0.0266(4) Uani 1 1 d . . .
O5 O 0.8172(2) 0.10516(15) 0.10763(13) 0.0614(6) Uani 1 1 d . . .
O6 O 0.96493(19) 0.21379(11) 0.20079(11) 0.0345(4) Uani 1 1 d . . .
O7 O 1.12723(17) -0.03803(10) 0.30475(10) 0.0271(4) Uani 1 1 d . . .
O8 O 1.14495(18) 0.07340(10) 0.24322(10) 0.0270(4) Uani 1 1 d . . .
O9 O 0.1097(2) 0.24071(12) 0.38449(12) 0.0408(5) Uani 1 1 d . . .
N1 N 0.5620(2) 0.07968(13) -0.23717(12) 0.0276(5) Uani 1 1 d . . .
N2 N 0.6755(2) 0.18947(13) 0.65939(13) 0.0309(5) Uani 1 1 d . . .
N3 N 0.7740(3) 0.65143(13) 0.71582(15) 0.0366(5) Uani 1 1 d D . .
N4 N 0.2661(2) 0.18542(14) 0.14628(13) 0.0330(5) Uani 1 1 d D . .
N5 N 0.0608(3) 0.22454(15) 0.51057(14) 0.0427(6) Uani 1 1 d . . .
C1 C 0.6690(3) 0.01553(16) 0.45143(15) 0.0230(5) Uani 1 1 d . . .
C2 C 0.4699(3) 0.13304(15) 0.35150(15) 0.0256(5) Uani 1 1 d . . .
C3 C 0.8761(3) 0.14437(18) 0.18164(17) 0.0333(6) Uani 1 1 d . . .
C4 C 1.0756(3) 0.02952(15) 0.28127(14) 0.0238(5) Uani 1 1 d . . .
C5 C 0.7206(2) 0.05385(15) 0.38411(14) 0.0226(5) Uani 1 1 d . . .
C6 C 0.6308(3) 0.10697(15) 0.33739(15) 0.0243(5) Uani 1 1 d . . .
C7 C 0.6885(3) 0.13552(16) 0.27464(15) 0.0290(6) Uani 1 1 d . . .
H7 H 0.6295 0.1720 0.2451 0.035 Uiso 1 1 calc R . .
C8 C 0.8310(3) 0.11180(15) 0.25412(15) 0.0256(5) Uani 1 1 d . . .
C9 C 0.9201(2) 0.05831(15) 0.29988(14) 0.0238(5) Uani 1 1 d . . .
C10 C 0.8646(2) 0.03143(15) 0.36447(14) 0.0234(5) Uani 1 1 d . . .
H10 H 0.9259 -0.0028 0.3957 0.028 Uiso 1 1 calc R . .
C11 C 0.6402(4) 0.0676(2) -0.16402(19) 0.0611(10) Uani 1 1 d . . .
H11 H 0.7361 0.0431 -0.1642 0.073 Uiso 1 1 calc R . .
C12 C 0.5895(4) 0.0889(2) -0.0874(2) 0.0723(12) Uani 1 1 d . . .
H12 H 0.6523 0.0816 -0.0373 0.087 Uiso 1 1 calc R . .
C13 C 0.4433(3) 0.12142(18) -0.08583(17) 0.0403(7) Uani 1 1 d . B .
C14 C 0.3621(3) 0.1320(2) -0.16133(19) 0.0588(9) Uani 1 1 d . . .
H14 H 0.2630 0.1529 -0.1639 0.071 Uiso 1 1 calc R . .
C15 C 0.4239(3) 0.1124(2) -0.23409(18) 0.0490(8) Uani 1 1 d . . .
H15 H 0.3657 0.1227 -0.2842 0.059 Uiso 1 1 calc R . .
C16 C 0.7861(3) 0.23753(18) 0.71970(19) 0.0455(7) Uani 1 1 d . . .
H16 H 0.8516 0.2090 0.7552 0.055 Uiso 1 1 calc R . .
C17 C 0.8085(4) 0.32736(19) 0.7322(2) 0.0525(8) Uani 1 1 d . . .
H17 H 0.8880 0.3580 0.7749 0.063 Uiso 1 1 calc R . .
C18 C 0.7116(3) 0.37205(17) 0.68078(19) 0.0401(7) Uani 1 1 d . A .
C19 C 0.5997(3) 0.32179(18) 0.61758(19) 0.0443(7) Uani 1 1 d . . .
H19 H 0.5330 0.3485 0.5810 0.053 Uiso 1 1 calc R . .
C20 C 0.5862(3) 0.23247(18) 0.60826(18) 0.0422(7) Uani 1 1 d . . .
H20 H 0.5110 0.2001 0.5641 0.051 Uiso 1 1 calc R . .
C21 C 0.7334(3) 0.46881(18) 0.6927(2) 0.0454(7) Uani 1 1 d D . .
C22 C 0.8051(5) 0.5225(2) 0.7724(3) 0.0636(13) Uani 0.842(5) 1 d P A 1
H22 H 0.8400 0.4983 0.8190 0.076 Uiso 0.842(5) 1 calc PR A 1
C23 C 0.8225(5) 0.6122(2) 0.7799(3) 0.0570(12) Uani 0.842(5) 1 d P A 1
H23 H 0.8707 0.6473 0.8326 0.068 Uiso 0.842(5) 1 calc PR A 1
C24 C 0.7075(6) 0.6001(3) 0.6425(3) 0.0667(14) Uani 0.842(5) 1 d P A 1
H24 H 0.6727 0.6257 0.5969 0.080 Uiso 0.842(5) 1 calc PR A 1
C25 C 0.6860(6) 0.5098(2) 0.6290(3) 0.0711(15) Uani 0.842(5) 1 d P A 1
H25 H 0.6381 0.4768 0.5752 0.085 Uiso 0.842(5) 1 calc PR A 1
C26 C 0.8732(14) 0.5108(8) 0.7169(9) 0.041(5) Uiso 0.158(5) 1 d PD A 2
H26 H 0.9602 0.4798 0.7312 0.050 Uiso 0.158(5) 1 calc PR A 2
C27 C 0.8898(14) 0.5998(8) 0.7210(10) 0.043(5) Uiso 0.158(5) 1 d PD A 2
H27 H 0.9890 0.6242 0.7278 0.051 Uiso 0.158(5) 1 calc PR A 2
C28 C 0.6341(16) 0.6075(9) 0.6745(13) 0.050(6) Uiso 0.158(5) 1 d PD A 2
H28 H 0.5541 0.6383 0.6509 0.060 Uiso 0.158(5) 1 calc PR A 2
C29 C 0.6120(15) 0.5193(8) 0.6678(12) 0.045(5) Uiso 0.158(5) 1 d PD A 2
H29 H 0.5135 0.4926 0.6461 0.053 Uiso 0.158(5) 1 calc PR A 2
C30 C 0.3818(3) 0.14341(18) -0.00555(17) 0.0409(7) Uani 1 1 d D . .
C31 C 0.2433(4) 0.1037(2) -0.0004(2) 0.0539(10) Uani 0.867(3) 1 d P B 1
H31 H 0.1873 0.0630 -0.0474 0.065 Uiso 0.867(3) 1 calc PR B 1
C32 C 0.1904(4) 0.1263(2) 0.0767(2) 0.0508(10) Uani 0.867(3) 1 d P B 1
H32 H 0.0985 0.0993 0.0802 0.061 Uiso 0.867(3) 1 calc PR B 1
C33 C 0.3965(3) 0.2226(2) 0.13895(19) 0.0375(8) Uani 0.867(3) 1 d P B 1
H33 H 0.4487 0.2651 0.1857 0.045 Uiso 0.867(3) 1 calc PR B 1
C34 C 0.4597(4) 0.2021(2) 0.0660(2) 0.0474(10) Uani 0.867(3) 1 d P B 1
H34 H 0.5546 0.2279 0.0655 0.057 Uiso 0.867(3) 1 calc PR B 1
C35 C 0.4044(16) 0.0918(9) 0.0523(9) 0.046(6) Uiso 0.133(3) 1 d PD B 2
H35 H 0.4541 0.0394 0.0392 0.056 Uiso 0.133(3) 1 calc PR B 2
C36 C 0.3555(17) 0.1153(9) 0.1291(8) 0.030(5) Uiso 0.133(3) 1 d PD B 2
H36 H 0.3841 0.0828 0.1699 0.036 Uiso 0.133(3) 1 calc PR B 2
C37 C 0.267(2) 0.2429(10) 0.1000(10) 0.043(6) Uiso 0.133(3) 1 d PD B 2
H37 H 0.2262 0.2973 0.1178 0.051 Uiso 0.133(3) 1 calc PR B 2
C38 C 0.328(2) 0.2264(9) 0.0250(10) 0.041(5) Uiso 0.133(3) 1 d PD B 2
H38 H 0.3317 0.2704 -0.0043 0.050 Uiso 0.133(3) 1 calc PR B 2
C39 C 0.1405(3) 0.21055(17) 0.44836(17) 0.0374(7) Uani 1 1 d . . .
H39 H 0.2255 0.1756 0.4531 0.045 Uiso 1 1 calc R . .
C40 C 0.0954(4) 0.1868(2) 0.5834(2) 0.0754(11) Uani 1 1 d . . .
H40A H 0.0230 0.2057 0.6204 0.113 Uiso 1 1 calc R . .
H40B H 0.1984 0.2057 0.6142 0.113 Uiso 1 1 calc R . .
H40C H 0.0879 0.1237 0.5645 0.113 Uiso 1 1 calc R . .
C41 C -0.0777(4) 0.2737(3) 0.5047(2) 0.0808(12) Uani 1 1 d . . .
H41A H -0.1209 0.2772 0.5550 0.121 Uiso 1 1 calc R . .
H41B H -0.1518 0.2445 0.4549 0.121 Uiso 1 1 calc R . .
H41C H -0.0527 0.3320 0.5003 0.121 Uiso 1 1 calc R . .

loop_
_atom_site_aniso_label
_atom_site_aniso_U_11
_atom_site_aniso_U_22
_atom_site_aniso_U_33
_atom_site_aniso_U_23
_atom_site_aniso_U_13
_atom_site_aniso_U_12
Co1 0.02492(18) 0.02174(19) 0.02457(19) 0.00704(14) 0.01053(14) 0.00098(13)
Co2 0.0317(2) 0.0225(2) 0.0315(2) 0.00902(15) 0.01573(16) 0.00320(14)
O1 0.0310(9) 0.0399(11) 0.0227(10) 0.0080(8) 0.0107(8) -0.0063(8)
O2 0.0288(9) 0.0248(9) 0.0255(9) 0.0083(7) 0.0087(7) -0.0012(7)
O3 0.0285(9) 0.0234(9) 0.0514(11) 0.0170(8) 0.0146(8) 0.0047(7)
O4 0.0275(9) 0.0228(9) 0.0351(10) 0.0101(7) 0.0156(8) 0.0029(7)
O5 0.0664(14) 0.0873(17) 0.0294(12) 0.0168(12) 0.0034(11) -0.0252(12)
O6 0.0333(10) 0.0358(11) 0.0433(11) 0.0225(9) 0.0131(8) 0.0018(8)
O7 0.0267(9) 0.0245(9) 0.0350(10) 0.0137(8) 0.0096(8) 0.0034(7)
O8 0.0313(9) 0.0238(9) 0.0330(10) 0.0109(7) 0.0184(8) 0.0028(7)
O9 0.0477(11) 0.0456(12) 0.0359(11) 0.0115(9) 0.0224(9) 0.0099(9)
N1 0.0319(11) 0.0304(12) 0.0226(11) 0.0049(9) 0.0123(9) 0.0022(9)
N2 0.0381(12) 0.0229(12) 0.0336(12) 0.0065(10) 0.0120(10) 0.0015(10)
N3 0.0491(14) 0.0186(12) 0.0449(15) 0.0098(11) 0.0132(12) 0.0025(10)
N4 0.0414(13) 0.0337(13) 0.0308(13) 0.0120(10) 0.0190(11) 0.0042(10)
N5 0.0487(14) 0.0462(15) 0.0410(14) 0.0135(12) 0.0237(12) 0.0119(12)
C1 0.0222(12) 0.0270(14) 0.0255(14) 0.0118(11) 0.0115(11) 0.0082(10)
C2 0.0273(13) 0.0216(13) 0.0281(14) 0.0038(11) 0.0086(11) -0.0016(10)
C3 0.0288(14) 0.0464(18) 0.0324(16) 0.0216(13) 0.0099(12) 0.0042(13)
C4 0.0256(12) 0.0259(14) 0.0205(12) 0.0051(10) 0.0068(10) -0.0015(10)
C5 0.0245(12) 0.0224(13) 0.0221(13) 0.0052(10) 0.0073(10) -0.0041(10)
C6 0.0248(12) 0.0232(13) 0.0274(13) 0.0087(10) 0.0083(10) 0.0006(10)
C7 0.0260(13) 0.0319(14) 0.0358(15) 0.0197(12) 0.0082(11) 0.0040(11)
C8 0.0269(13) 0.0265(14) 0.0274(14) 0.0113(11) 0.0096(11) -0.0004(10)
C9 0.0229(12) 0.0261(13) 0.0241(13) 0.0068(10) 0.0079(10) -0.0005(10)
C10 0.0227(12) 0.0249(13) 0.0250(13) 0.0104(10) 0.0053(10) 0.0017(10)
C11 0.0540(19) 0.100(3) 0.0384(18) 0.0201(18) 0.0253(16) 0.0401(19)
C12 0.078(2) 0.120(3) 0.0327(18) 0.0301(19) 0.0282(17) 0.055(2)
C13 0.0484(17) 0.0469(18) 0.0329(16) 0.0134(13) 0.0211(14) 0.0088(14)
C14 0.0432(18) 0.097(3) 0.0418(19) 0.0169(18) 0.0219(15) 0.0275(18)
C15 0.0466(17) 0.073(2) 0.0329(16) 0.0179(15) 0.0154(14) 0.0231(16)
C16 0.0602(19) 0.0265(16) 0.0460(18) 0.0112(14) -0.0024(15) -0.0003(14)
C17 0.067(2) 0.0270(17) 0.054(2) 0.0056(15) -0.0055(17) -0.0076(14)
C18 0.0530(18) 0.0223(15) 0.0480(18) 0.0093(13) 0.0163(15) 0.0033(13)
C19 0.0507(18) 0.0289(16) 0.0533(19) 0.0168(14) 0.0010(15) 0.0043(13)
C20 0.0453(17) 0.0332(17) 0.0488(18) 0.0143(14) 0.0049(14) -0.0012(13)
C21 0.0596(19) 0.0246(16) 0.054(2) 0.0101(14) 0.0144(16) 0.0023(13)
C22 0.106(4) 0.029(2) 0.053(3) 0.0167(19) 0.001(2) 0.002(2)
C23 0.085(3) 0.024(2) 0.055(3) 0.0081(18) -0.003(2) -0.0079(18)
C24 0.117(4) 0.036(2) 0.043(2) 0.0156(19) -0.003(3) -0.003(2)
C25 0.131(4) 0.027(2) 0.047(3) 0.0082(19) -0.004(3) -0.009(2)
C30 0.0507(18) 0.0450(18) 0.0368(17) 0.0150(14) 0.0263(15) 0.0149(14)
C31 0.061(2) 0.058(2) 0.041(2) -0.0047(17) 0.0263(18) -0.0149(18)
C32 0.060(2) 0.049(2) 0.044(2) -0.0025(17) 0.0287(19) -0.0183(18)
C33 0.0397(18) 0.046(2) 0.0286(17) 0.0069(14) 0.0127(14) -0.0041(15)
C34 0.0380(19) 0.066(3) 0.040(2) 0.0099(18) 0.0175(16) -0.0059(17)
C39 0.0367(15) 0.0380(17) 0.0406(17) 0.0062(13) 0.0194(13) 0.0064(12)
C40 0.099(3) 0.085(3) 0.068(2) 0.046(2) 0.044(2) 0.038(2)
C41 0.075(2) 0.112(3) 0.073(3) 0.035(2) 0.041(2) 0.049(2)

loop_
_atom_type_symbol
_atom_type_description
_atom_type_scat_dispersion_real
_atom_type_scat_dispersion_imag
_atom_type_scat_source
C C 0.0033 0.0016 'International Tables Vol C Tables 4.2.6.8 and 6.1.1.4'
H H 0.0000 0.0000 'International Tables Vol C Tables 4.2.6.8 and 6.1.1.4'
N N 0.0061 0.0033 'International Tables Vol C Tables 4.2.6.8 and 6.1.1.4'
O O 0.0106 0.0060 'International Tables Vol C Tables 4.2.6.8 and 6.1.1.4'
Co Co 0.3494 0.9721 'International Tables Vol C Tables 4.2.6.8 and 6.1.1.4'

loop_
_geom_angle_atom_site_label_1
_geom_angle_atom_site_label_2
_geom_angle_atom_site_label_3
_geom_angle
_geom_angle_site_symmetry_1
_geom_angle_site_symmetry_3
O2 Co1 O7 173.88(6) 2_656 2_756
O2 Co1 O4 85.54(6) 2_656 2_656
O7 Co1 O4 91.21(6) 2_756 2_656
O2 Co1 O1 89.49(6) 2_656 .
O7 Co1 O1 85.65(6) 2_756 .
O4 Co1 O1 95.47(6) 2_656 .
O2 Co1 N2 90.51(7) 2_656 .
O7 Co1 N2 92.52(7) 2_756 .
O4 Co1 N2 175.49(7) 2_656 .
O1 Co1 N2 82.30(7) . .
O2 Co1 N1 90.56(7) 2_656 1_556
O7 Co1 N1 94.96(7) 2_756 1_556
O4 Co1 N1 96.32(7) 2_656 1_556
O1 Co1 N1 168.18(7) . 1_556
N2 Co1 N1 85.88(7) . 1_556
O6 Co2 O3 175.11(6) 1_455 .
O6 Co2 O8 86.33(7) 1_455 1_455
O3 Co2 O8 91.27(6) . 1_455
O6 Co2 O9 90.45(7) 1_455 .
O3 Co2 O9 94.04(7) . .
O8 Co2 O9 95.80(6) 1_455 .
O6 Co2 N3 91.08(8) 1_455 2_666
O3 Co2 N3 91.12(8) . 2_666
O8 Co2 N3 176.34(8) 1_455 2_666
O9 Co2 N3 86.80(8) . 2_666
O6 Co2 N4 88.28(7) 1_455 .
O3 Co2 N4 87.34(7) . .
O8 Co2 N4 87.07(7) 1_455 .
O9 Co2 N4 176.78(7) . .
N3 Co2 N4 90.27(8) 2_666 .
C1 O1 Co1 129.07(15) . .
C1 O2 Co1 122.12(14) . 2_656
C2 O3 Co2 125.05(15) . .
C2 O4 Co1 129.48(14) . 2_656
C3 O6 Co2 118.41(15) . 1_655
C4 O7 Co1 124.37(15) . 2_756
C4 O8 Co2 129.99(14) . 1_655
C39 O9 Co2 131.38(16) . .
C11 N1 C15 115.4(2) . .
C11 N1 Co1 124.97(16) . 1_554
C15 N1 Co1 119.63(17) . 1_554
C16 N2 C20 116.6(2) . .
C16 N2 Co1 122.64(17) . .
C20 N2 Co1 120.76(18) . .
C27 N3 C24 90.7(7) . .
C27 N3 C23 54.1(7) . .
C24 N3 C23 116.4(3) . .
C27 N3 C28 113.7(8) . .
C24 N3 C28 38.8(8) . .
C23 N3 C28 104.0(8) . .
C27 N3 Co2 121.2(6) . 2_666
C24 N3 Co2 122.2(2) . 2_666
C23 N3 Co2 121.3(2) . 2_666
C28 N3 Co2 122.3(6) . 2_666
C37 N4 C33 58.0(8) . .
C37 N4 C32 89.7(8) . .
C33 N4 C32 116.7(2) . .
C37 N4 C36 116.4(8) . .
C33 N4 C36 77.5(6) . .
C32 N4 C36 71.3(7) . .
C37 N4 Co2 124.8(6) . .
C33 N4 Co2 121.59(19) . .
C32 N4 Co2 121.46(18) . .
C36 N4 Co2 116.5(5) . .
C39 N5 C40 123.6(2) . .
C39 N5 C41 120.7(2) . .
C40 N5 C41 115.5(2) . .
O1 C1 O2 125.2(2) . .
O1 C1 C5 116.8(2) . .
O2 C1 C5 117.8(2) . .
O4 C2 O3 124.5(2) . .
O4 C2 C6 118.6(2) . .
O3 C2 C6 116.95(19) . .
O5 C3 O6 124.2(2) . .
O5 C3 C8 117.7(2) . .
O6 C3 C8 117.9(2) . .
O8 C4 O7 124.2(2) . .
O8 C4 C9 118.3(2) . .
O7 C4 C9 117.53(19) . .
C10 C5 C6 118.0(2) . .
C10 C5 C1 117.27(19) . .
C6 C5 C1 124.62(19) . .
C7 C6 C5 119.3(2) . .
C7 C6 C2 118.2(2) . .
C5 C6 C2 122.50(19) . .
C6 C7 C8 122.6(2) . .
C6 C7 H7 118.7 . .
C8 C7 H7 118.7 . .
C7 C8 C9 118.3(2) . .
C7 C8 C3 116.8(2) . .
C9 C8 C3 124.8(2) . .
C10 C9 C8 119.3(2) . .
C10 C9 C4 119.1(2) . .
C8 C9 C4 121.52(19) . .
C9 C10 C5 122.4(2) . .
C9 C10 H10 118.8 . .
C5 C10 H10 118.8 . .
N1 C11 C12 124.5(3) . .
N1 C11 H11 117.7 . .
C12 C11 H11 117.7 . .
C11 C12 C13 119.1(3) . .
C11 C12 H12 120.4 . .
C13 C12 H12 120.4 . .
C14 C13 C12 116.2(2) . .
C14 C13 C30 122.5(2) . .
C12 C13 C30 121.3(3) . .
C13 C14 C15 120.9(3) . .
C13 C14 H14 119.6 . .
C15 C14 H14 119.6 . .
N1 C15 C14 123.8(3) . .
N1 C15 H15 118.1 . .
C14 C15 H15 118.1 . .
N2 C16 C17 123.3(3) . .
N2 C16 H16 118.3 . .
C17 C16 H16 118.3 . .
C16 C17 C18 119.8(3) . .
C16 C17 H17 120.1 . .
C18 C17 H17 120.1 . .
C19 C18 C17 116.6(3) . .
C19 C18 C21 122.5(3) . .
C17 C18 C21 120.9(3) . .
C20 C19 C18 120.3(3) . .
C20 C19 H19 119.9 . .
C18 C19 H19 119.9 . .
N2 C20 C19 123.5(3) . .
N2 C20 H20 118.3 . .
C19 C20 H20 118.3 . .
C26 C21 C25 94.3(6) . .
C26 C21 C29 115.4(7) . .
C25 C21 C29 42.0(8) . .
C26 C21 C22 49.9(6) . .
C25 C21 C22 116.6(3) . .
C29 C21 C22 101.6(7) . .
C26 C21 C18 122.5(6) . .
C25 C21 C18 122.5(3) . .
C29 C21 C18 121.5(6) . .
C22 C21 C18 120.8(3) . .
C23 C22 C21 118.4(3) . .
C23 C22 H22 120.8 . .
C21 C22 H22 120.8 . .
N3 C23 C22 124.0(3) . .
N3 C23 H23 118.0 . .
C22 C23 H23 118.0 . .
N3 C24 C25 123.7(4) . .
N3 C24 H24 118.2 . .
C25 C24 H24 118.2 . .
C21 C25 C24 120.9(4) . .
C21 C25 H25 119.5 . .
C24 C25 H25 119.5 . .
C21 C26 C27 120.8(10) . .
C21 C26 H26 119.6 . .
C27 C26 H26 119.6 . .
N3 C27 C26 123.7(11) . .
N3 C27 H27 118.1 . .
C26 C27 H27 118.1 . .
C29 C28 N3 120.8(11) . .
C29 C28 H28 119.6 . .
N3 C28 H28 119.6 . .
C28 C29 C21 121.4(11) . .
C28 C29 H29 119.3 . .
C21 C29 H29 119.3 . .
C35 C30 C34 79.0(6) . .
C35 C30 C31 68.4(6) . .
C34 C30 C31 118.0(3) . .
C35 C30 C38 114.6(7) . .
C34 C30 C38 57.6(8) . .
C31 C30 C38 90.2(8) . .
C35 C30 C13 122.0(6) . .
C34 C30 C13 121.4(3) . .
C31 C30 C13 120.7(3) . .
C38 C30 C13 121.9(6) . .
C30 C31 C32 118.5(3) . .
C30 C31 H31 120.8 . .
C32 C31 H31 120.8 . .
N4 C32 C31 123.2(3) . .
N4 C32 H32 118.4 . .
C31 C32 H32 118.4 . .
N4 C33 C34 123.9(3) . .
N4 C33 H33 118.1 . .
C34 C33 H33 118.1 . .
C30 C34 C33 119.6(3) . .
C30 C34 H34 120.2 . .
C33 C34 H34 120.2 . .
C30 C35 C36 121.8(11) . .
C30 C35 H35 119.1 . .
C36 C35 H35 119.1 . .
N4 C36 C35 120.9(11) . .
N4 C36 H36 119.5 . .
C35 C36 H36 119.5 . .
N4 C37 C38 123.0(11) . .
N4 C37 H37 118.5 . .
C38 C37 H37 118.5 . .
C37 C38 C30 119.5(11) . .
C37 C38 H38 120.2 . .
C30 C38 H38 120.2 . .
O9 C39 N5 124.2(2) . .
O9 C39 H39 117.9 . .
N5 C39 H39 117.9 . .
N5 C40 H40A 109.5 . .
N5 C40 H40B 109.5 . .
H40A C40 H40B 109.5 . .
N5 C40 H40C 109.5 . .
H40A C40 H40C 109.5 . .
H40B C40 H40C 109.5 . .
N5 C41 H41A 109.5 . .
N5 C41 H41B 109.5 . .
H41A C41 H41B 109.5 . .
N5 C41 H41C 109.5 . .
H41A C41 H41C 109.5 . .
H41B C41 H41C 109.5 . .

loop_
_geom_bond_atom_site_label_1
_geom_bond_atom_site_label_2
_geom_bond_distance
_geom_bond_site_symmetry_2
Co1 O2 2.0598(16) 2_656
Co1 O7 2.0696(15) 2_756
Co1 O4 2.1143(15) 2_656
Co1 O1 2.1177(15) .
Co1 N2 2.143(2) .
Co1 N1 2.2089(18) 1_556
Co2 O6 2.0732(17) 1_455
Co2 O3 2.0924(16) .
Co2 O8 2.0965(15) 1_455
Co2 O9 2.1057(16) .
Co2 N3 2.138(2) 2_666
Co2 N4 2.1709(19) .
O1 C1 1.244(3) .
O2 C1 1.269(3) .
O2 Co1 2.0598(16) 2_656
O3 C2 1.260(3) .
O4 C2 1.252(3) .
O4 Co1 2.1143(15) 2_656
O5 C3 1.235(3) .
O6 C3 1.277(3) .
O6 Co2 2.0732(17) 1_655
O7 C4 1.264(3) .
O7 Co1 2.0696(15) 2_756
O8 C4 1.254(2) .
O8 Co2 2.0965(15) 1_655
O9 C39 1.230(3) .
N1 C11 1.319(3) .
N1 C15 1.326(3) .
N1 Co1 2.2089(18) 1_554
N2 C16 1.333(3) .
N2 C20 1.338(3) .
N3 C27 1.306(12) .
N3 C24 1.307(4) .
N3 C23 1.339(4) .
N3 C28 1.383(13) .
N3 Co2 2.138(2) 2_666
N4 C37 1.304(13) .
N4 C33 1.324(3) .
N4 C32 1.346(4) .
N4 C36 1.358(12) .
N5 C39 1.320(3) .
N5 C40 1.434(4) .
N5 C41 1.444(4) .
C1 C5 1.508(3) .
C2 C6 1.520(3) .
C3 C8 1.510(3) .
C4 C9 1.506(3) .
C5 C10 1.393(3) .
C5 C6 1.405(3) .
C6 C7 1.386(3) .
C7 C8 1.390(3) .
C7 H7 0.9300 .
C8 C9 1.397(3) .
C9 C10 1.390(3) .
C10 H10 0.9300 .
C11 C12 1.378(4) .
C11 H11 0.9300 .
C12 C13 1.388(4) .
C12 H12 0.9300 .
C13 C14 1.353(4) .
C13 C30 1.481(3) .
C14 C15 1.371(4) .
C14 H14 0.9300 .
C15 H15 0.9300 .
C16 C17 1.379(4) .
C16 H16 0.9300 .
C17 C18 1.391(4) .
C17 H17 0.9300 .
C18 C19 1.375(4) .
C18 C21 1.486(4) .
C19 C20 1.371(4) .
C19 H19 0.9300 .
C20 H20 0.9300 .
C21 C26 1.340(12) .
C21 C25 1.350(4) .
C21 C29 1.388(12) .
C21 C22 1.407(5) .
C22 C23 1.384(5) .
C22 H22 0.9300 .
C23 H23 0.9300 .
C24 C25 1.384(5) .
C24 H24 0.9300 .
C25 H25 0.9300 .
C26 C27 1.383(14) .
C26 H26 0.9300 .
C27 H27 0.9300 .
C28 C29 1.367(14) .
C28 H28 0.9300 .
C29 H29 0.9300 .
C30 C35 1.368(13) .
C30 C34 1.369(4) .
C30 C31 1.393(4) .
C30 C38 1.397(13) .
C31 C32 1.395(4) .
C31 H31 0.9300 .
C32 H32 0.9300 .
C33 C34 1.381(4) .
C33 H33 0.9300 .
C34 H34 0.9300 .
C35 C36 1.374(14) .
C35 H35 0.9300 .
C36 H36 0.9300 .
C37 C38 1.397(14) .
C37 H37 0.9300 .
C38 H38 0.9300 .
C39 H39 0.9300 .
C40 H40A 0.9600 .
C40 H40B 0.9600 .
C40 H40C 0.9600 .
C41 H41A 0.9600 .
C41 H41B 0.9600 .
C41 H41C 0.9600 .

loop_
_platon_squeeze_void_nr
_platon_squeeze_void_average_x
_platon_squeeze_void_average_y
_platon_squeeze_void_average_z
_platon_squeeze_void_volume
_platon_squeeze_void_count_electrons
_platon_squeeze_void_content
1 -0.027 0.500 0.995 685 73 ' '
